data_7010279
loop_
_publ_author_name
'Ren, Chun-Xia'
'Zhu, Hai-Liang'
'Yang, Guang'
'Chen, Xiao-Ming'

_publ_section_title
;
 Syntheses and crystal structures of five two-dimensional networks
 constructed from staircase-like silver(I) thiocyanate chains and
 bridging polyamines
;
_journal_issue 1
_journal_name_full 'Journal of the Chemical Society, Dalton Transactions'
_journal_page_first 85
_journal_paper_doi 10.1039/b007665l
_journal_year 2001
_chemical_formula_sum 'C5 H10 Ag2 N4 S2'
_chemical_formula_weight 406.03
_chemical_name_systematic
; 
 ? 
;
_space_group_IT_number 13
_symmetry_cell_setting monoclinic
_symmetry_space_group_name_Hall '-P 2yc'
_symmetry_space_group_name_H-M 'P 1 2/c 1'
_atom_sites_solution_hydrogens geom
_atom_sites_solution_primary direct
_atom_sites_solution_secondary difmap
_audit_creation_method SHELXL-97
_cell_angle_alpha 90.00
_cell_angle_beta 94.520(10)
_cell_angle_gamma 90.00
_cell_formula_units_Z 2
_cell_length_a 5.8590(10)
_cell_length_b 6.440(2)
_cell_length_c 14.316(5)
_cell_measurement_reflns_used 25
_cell_measurement_temperature 293(2)
_cell_measurement_theta_max 15
_cell_measurement_theta_min 7.5
_cell_volume 538.5(3)
_computing_cell_refinement 'SHELXTL-Plus (Sheldrick, 1990)'
_computing_data_collection 'SHELXTL-Plus (Sheldrick, 1990)'
_computing_data_reduction 'SHELXL-97 (Sheldrick, 1997)'
_computing_molecular_graphics 'SHELXTL Version 5 (Sheldrick, 1997)'
_computing_publication_material 'SHELXL-97 (Sheldrick, 1997)'
_computing_structure_refinement 'SHELXL-97 (Sheldrick, 1997)'
_computing_structure_solution 'SHELXS-97 (Sheldrick, 1990)'
_diffrn_ambient_temperature 293(2)
_diffrn_measured_fraction_theta_full 0.922
_diffrn_measured_fraction_theta_max 0.922
_diffrn_measurement_device_type 'Siemens R3m'
_diffrn_measurement_method \w-scan
_diffrn_radiation_monochromator graphite
_diffrn_radiation_source 'fine-focus sealed tube'
_diffrn_radiation_type MoK\a
_diffrn_radiation_wavelength 0.71073
_diffrn_reflns_av_R_equivalents 0.0542
_diffrn_reflns_av_sigmaI/netI 0.0223
_diffrn_reflns_limit_h_max 8
_diffrn_reflns_limit_h_min 0
_diffrn_reflns_limit_k_max 9
_diffrn_reflns_limit_k_min 0
_diffrn_reflns_limit_l_max 20
_diffrn_reflns_limit_l_min -20
_diffrn_reflns_number 1704
_diffrn_reflns_theta_full 30.00
_diffrn_reflns_theta_max 30.00
_diffrn_reflns_theta_min 2.85
_diffrn_standards_decay_% 0
_diffrn_standards_interval_count 200
_diffrn_standards_number 2
_exptl_absorpt_coefficient_mu 3.984
_exptl_absorpt_correction_T_max 0.586
_exptl_absorpt_correction_T_min 0.472
_exptl_absorpt_correction_type semi-emprical
_exptl_crystal_colour colourless
_exptl_crystal_density_diffrn 2.504
_exptl_crystal_density_method 'not measured'
_exptl_crystal_description block
_exptl_crystal_F_000 388
_exptl_crystal_size_max 0.42
_exptl_crystal_size_mid 0.36
_exptl_crystal_size_min 0.33
_refine_diff_density_max 1.025
_refine_diff_density_min -1.242
_refine_diff_density_rms 0.177
_refine_ls_extinction_coef 0.378(19)
_refine_ls_extinction_expression Fc^*^=kFc[1+0.001xFc^2^\l^3^/sin(2\q)]^-1/4^
_refine_ls_extinction_method SHELXL
_refine_ls_goodness_of_fit_ref 1.022
_refine_ls_hydrogen_treatment mixed
_refine_ls_matrix_type full
_refine_ls_number_parameters 61
_refine_ls_number_reflns 1566
_refine_ls_number_restraints 0
_refine_ls_restrained_S_all 1.022
_refine_ls_R_factor_all 0.0615
_refine_ls_R_factor_gt 0.0503
_refine_ls_shift/su_max 0.000
_refine_ls_shift/su_mean 0.000
_refine_ls_structure_factor_coef Fsqd
_refine_ls_weighting_details 'w=1/[\s^2^(Fo^2^)+(0.0971P)^2^+0.4286P] where P=(Fo^2^+2Fc^2^)/3'
_refine_ls_weighting_scheme calc
_refine_ls_wR_factor_gt 0.1364
_refine_ls_wR_factor_ref 0.1463
_reflns_number_gt 1244
_reflns_number_total 1566
_reflns_threshold_expression >2sigma(I)
_cod_data_source_file b007665l.txt
_cod_data_source_block complex_2
_cod_depositor_comments
;
The following automatic conversions were performed:
'_symmetry_cell_setting' value 'Monoclinic' changed to 'monoclinic'
according to '/home/saulius/struct/CIF-dictionaries/cif_core.dic'
dictionary named 'cif_core.dic' version 2.4.1 from 2010-06-29.

Automatic conversion script
Id: cif_fix_enum 1527 2010-12-29 10:47:43Z saulius 

The following automatic conversions were performed:

'_refine_ls_weighting_scheme' value 'calc
w=1/[\s^2^(Fo^2^)+(0.0971P)^2^+0.4286P] where P=(Fo^2^+2Fc^2^)/3' was
changed to 'calc'. New tag '_refine_ls_weighting_details' was
created. The value of the new tag was set to
'w=1/[\s^2^(Fo^2^)+(0.0971P)^2^+0.4286P] where P=(Fo^2^+2Fc^2^)/3'.

Automatic conversion script
Id: cif_fix_values 3143 2015-03-26 13:38:13Z robertas 
;
_cod_original_sg_symbol_H-M P2/c
_cod_database_code 7010279

loop_
_symmetry_equiv_pos_as_xyz
'x, y, z'
'-x, y, -z+1/2'
'-x, -y, -z'
'x, -y, z-1/2'

loop_
_atom_site_label
_atom_site_type_symbol
_atom_site_fract_x
_atom_site_fract_y
_atom_site_fract_z
_atom_site_U_iso_or_equiv
_atom_site_adp_type
_atom_site_occupancy
_atom_site_calc_flag
_atom_site_refinement_flags
_atom_site_disorder_assembly
_atom_site_disorder_group
Ag1 Ag 0.41009(8) 0.20721(9) 0.03839(3) 0.0646(3) Uani 1 d . . .
S1 S 0.3562(2) -0.1626(2) 0.12239(8) 0.0479(3) Uani 1 d . . .
C1 C 0.1044(8) -0.2139(7) 0.0705(3) 0.0439(9) Uani 1 d . . .
N1 N -0.0720(8) -0.2521(9) 0.0336(3) 0.0550(11) Uani 1 d . . .
N2 N 0.6719(7) 0.3711(7) 0.1311(3) 0.0501(9) Uani 1 d . . .
H2C H 0.5986 0.4588 0.1674 0.080 Uiso 1 d R . .
H2D H 0.7561 0.4492 0.0945 0.080 Uiso 1 d R . .
C2 C 0.8288(10) 0.2475(8) 0.1917(3) 0.0479(10) Uani 1 d . . .
H2A H 0.7216 0.1682 0.2357 0.080 Uiso 1 d R . .
H2B H 0.8704 0.1167 0.1613 0.080 Uiso 1 d R . .
C3 C 1.0000 0.3720(12) 0.2500 0.0508(14) Uani 1 d S . .
H3 H 1.0840 0.4828 0.2149 0.080 Uiso 1 d R . .

loop_
_atom_site_aniso_label
_atom_site_aniso_U_11
_atom_site_aniso_U_22
_atom_site_aniso_U_33
_atom_site_aniso_U_23
_atom_site_aniso_U_13
_atom_site_aniso_U_12
Ag1 0.0427(3) 0.0826(5) 0.0664(4) 0.0076(2) -0.0094(2) -0.00900(18)
S1 0.0372(6) 0.0552(7) 0.0504(6) 0.0046(5) -0.0020(4) 0.0000(4)
C1 0.036(2) 0.046(2) 0.051(2) 0.0054(18) 0.0082(18) 0.0031(16)
N1 0.040(2) 0.058(2) 0.066(3) 0.0119(18) 0.000(2) 0.0004(17)
N2 0.046(2) 0.051(2) 0.051(2) 0.0042(17) -0.0068(17) 0.0006(18)
C2 0.048(3) 0.049(2) 0.045(2) 0.0013(17) -0.0043(19) 0.0011(19)
C3 0.050(4) 0.046(3) 0.054(3) 0.000 -0.011(3) 0.000

loop_
_atom_type_symbol
_atom_type_description
_atom_type_scat_dispersion_real
_atom_type_scat_dispersion_imag
_atom_type_scat_source
C C 0.0033 0.0016 'International Tables Vol C Tables 4.2.6.8 and 6.1.1.4'
H H 0.0000 0.0000 'International Tables Vol C Tables 4.2.6.8 and 6.1.1.4'
N N 0.0061 0.0033 'International Tables Vol C Tables 4.2.6.8 and 6.1.1.4'
S S 0.1246 0.1234 'International Tables Vol C Tables 4.2.6.8 and 6.1.1.4'
Ag Ag -0.8971 1.1015 'International Tables Vol C Tables 4.2.6.8 and 6.1.1.4'

loop_
_geom_angle_atom_site_label_1
_geom_angle_atom_site_label_2
_geom_angle_atom_site_label_3
_geom_angle
_geom_angle_site_symmetry_1
_geom_angle_site_symmetry_3
_geom_angle_publ_flag
N1 Ag1 N2 141.35(19) 3 . ?
N1 Ag1 S1 101.18(14) 3 . ?
N2 Ag1 S1 104.68(11) . . ?
N1 Ag1 S1 96.36(13) 3 3_655 ?
N2 Ag1 S1 100.47(12) . 3_655 ?
S1 Ag1 S1 111.10(4) . 3_655 ?
N1 Ag1 Ag1 105.55(15) 3 3_655 ?
N2 Ag1 Ag1 112.55(12) . 3_655 ?
S1 Ag1 Ag1 56.87(4) . 3_655 ?
S1 Ag1 Ag1 54.23(3) 3_655 3_655 ?
C1 S1 Ag1 96.26(16) . . ?
C1 S1 Ag1 95.08(17) . 3_655 ?
Ag1 S1 Ag1 68.90(4) . 3_655 ?
N1 C1 S1 179.2(5) . . ?
C1 N1 Ag1 160.0(5) . 3 ?
C2 N2 Ag1 118.3(3) . . ?
N2 C2 C3 114.0(4) . . ?
C2 C3 C2 114.8(6) . 2_755 ?

loop_
_geom_bond_atom_site_label_1
_geom_bond_atom_site_label_2
_geom_bond_distance
_geom_bond_site_symmetry_2
_geom_bond_publ_flag
Ag1 N1 2.179(5) 3 ?
Ag1 N2 2.215(4) . ?
Ag1 S1 2.6979(15) . ?
Ag1 S1 2.7843(15) 3_655 ?
Ag1 Ag1 3.1021(14) 3_655 ?
S1 C1 1.632(5) . ?
S1 Ag1 2.7843(15) 3_655 ?
C1 N1 1.150(7) . ?
N1 Ag1 2.179(5) 3 ?
N2 C2 1.452(6) . ?
C2 C3 1.488(6) . ?
C3 C2 1.488(6) 2_755 ?
